data_2003724
loop_
_publ_author_name
'Rudert, R.'
'Czichocki, G.'
'Weiland, B.'
'Vollhardt, D.'

_publ_section_title
;
 Sodium Cyclododecylphosphonic Acid Monoethyl Ester Trihydrate
;
_journal_issue 7
_journal_name_full 'Acta Crystallographica Section C'
_journal_page_first 1252
_journal_page_last 1254
_journal_paper_doi 10.1107/S0108270195000412
_journal_volume 51
_journal_year 1995
_chemical_formula_structural 'Na^+^ , C14 H28 O3 P^-^ , 3H2O'
_chemical_formula_sum 'C14 H34 Na O6 P'
_chemical_formula_weight 352.39
_chemical_name_systematic
;
sodium cyclododecanephosphonic acid monoethylester trihydrate
;
_space_group_IT_number 60
_symmetry_cell_setting orthorhombic
_symmetry_space_group_name_Hall '-P 2n 2ab'
_symmetry_space_group_name_H-M 'P b c n'
_atom_type_scat_source IntTabIV
_cell_angle_alpha 90.00
_cell_angle_beta 90.00
_cell_angle_gamma 90.00
_cell_formula_units_Z 8
_cell_length_a 43.851(8)
_cell_length_b 9.588(1)
_cell_length_c 8.788(2)
_cell_measurement_reflns_used 25
_cell_measurement_temperature 299
_cell_measurement_theta_max 19
_cell_measurement_theta_min 16
_cell_volume 3694.9(11)
_computing_cell_refinement 'CAD-4 Operations Manual (Enraf-Nonius, 1977)'
_computing_data_collection 'CAD-4 Operations Manual (Enraf-Nonius, 1977)'
_computing_data_reduction 'CAD-4 Operations Manual (Enraf-Nonius, 1977)'
_computing_molecular_graphics
;
PLATON92 (Spek, 1990) and
SCHAKAL92 (Keller, 1992)
;
_computing_publication_material 'MolEN BTABLE PTABLE CIFIN (Fair, 1990)'
_computing_structure_refinement
;
PLATON92 (Spek, 1990) and
SCHAKAL92 (Keller, 1992)
;
_computing_structure_solution ' by direct methods (SIR88; Burla et al., 1989)'
_diffrn_measurement_device 'Enraf Nonius CAD-4'
_diffrn_measurement_method \q/2\q
_diffrn_radiation_type 'Cu K\a'
_diffrn_radiation_wavelength 1.54184
_diffrn_reflns_av_R_equivalents 0.084
_diffrn_reflns_limit_h_max 42
_diffrn_reflns_limit_h_min -1
_diffrn_reflns_limit_k_max 9
_diffrn_reflns_limit_k_min 0
_diffrn_reflns_limit_l_max 8
_diffrn_reflns_limit_l_min -8
_diffrn_reflns_number 2801
_diffrn_reflns_theta_max 47.98
_diffrn_standards_decay_% 1.68
_diffrn_standards_interval_time 30
_diffrn_standards_number 3
_exptl_absorpt_coefficient_mu 1.734
_exptl_absorpt_correction_T_max 0.8962
_exptl_absorpt_correction_T_min 0.4746
_exptl_absorpt_correction_type numerical
_exptl_crystal_colour colourless
_exptl_crystal_density_diffrn 1.27
_exptl_crystal_description prism
_exptl_crystal_F_000 1536
_exptl_crystal_size_max 0.62
_exptl_crystal_size_mid 0.30
_exptl_crystal_size_min 0.05
_refine_diff_density_max 0.2887
_refine_diff_density_min -0.4650
_refine_ls_abs_structure_details
;
?
;
_refine_ls_extinction_method none
_refine_ls_goodness_of_fit_obs 2.518
_refine_ls_hydrogen_treatment
;
H atoms of CH~2~ groups were kept fixed at calculated positions,
all other H atoms were taken from Fourier maps and refined with U fixed
;
_refine_ls_number_parameters 227
_refine_ls_number_reflns 1504
_refine_ls_R_factor_obs 0.060
_refine_ls_shift/esd_max 0.092
_refine_ls_structure_factor_coef F
_refine_ls_weighting_details 'w = 4F~o~^2^/[\s^2^(F~o~^2^) + 0.0009F~o~^4^]'
_refine_ls_weighting_scheme calc
_refine_ls_wR_factor_obs 0.069
_reflns_number_observed 1504
_reflns_number_total 1770
_reflns_observed_criterion >1.5\s(I)
_cod_data_source_file se1077.cif
_cod_data_source_block W309
_cod_depositor_comments
;
The following automatic conversions were performed:

'_refine_ls_weighting_scheme' value '4F~o~^2^/[\s^2^(F~o~^2^) +
0.0009F~o~^4^]' was changed to 'calc'. New tag
'_refine_ls_weighting_details' was created. The value of the new tag
was set to 'w = 4F~o~^2^/[\s^2^(F~o~^2^) + 0.0009F~o~^4^]'.

Automatic conversion script
Id: cif_fix_values 3143 2015-03-26 13:38:13Z robertas 
;
_cod_original_cell_volume 3694.0(10)
_cod_original_formula_sum 'C14 H34 Na1 O6 P1'
_cod_database_code 2003724

loop_
_symmetry_equiv_pos_as_xyz
X,Y,Z
1/2-X,1/2+Y,Z
X,-Y,1/2+Z
1/2-X,1/2-Y,1/2+Z
-X,-Y,-Z
1/2+X,1/2-Y,-Z
-X,Y,1/2-Z
1/2+X,1/2+Y,1/2-Z

loop_
_atom_site_aniso_label
_atom_site_aniso_U_11
_atom_site_aniso_U_12
_atom_site_aniso_U_13
_atom_site_aniso_U_22
_atom_site_aniso_U_23
_atom_site_aniso_U_33
Na1 0.047(2) 0.0000 0.004(2) 0.032(1) 0.0000 0.050(2)
Na2 0.052(2) 0.0000 0.006(2) 0.032(1) 0.0000 0.048(2)
O21 0.036(2) 0.002(2) -0.002(2) 0.040(2) 0.003(2) 0.051(2)
O22 0.056(2) 0.011(2) 0.010(2) 0.042(2) 0.010(2) 0.036(2)
O23 0.046(2) -0.008(2) 0.005(2) 0.049(2) -0.017(2) 0.043(2)
P 0.0320(7) 0.0028(6) 0.0007(6) 0.0349(8) -0.0022(6) 0.0223(8)
O1 0.032(2) 0.010(1) 0.001(2) 0.035(2) 0.003(2) 0.026(2)
O2 0.038(2) -0.006(2) -0.001(2) 0.035(2) -0.004(2) 0.038(2)
O3 0.060(2) 0.026(2) 0.000(2) 0.071(2) 0.002(2) 0.013(2)
C1 0.028(3) 0.001(2) 0.003(3) 0.036(3) -0.006(3) 0.032(3)
C2 0.037(3) 0.002(3) 0.001(3) 0.041(3) -0.004(3) 0.035(3)
C3 0.044(3) -0.010(3) -0.000(3) 0.062(4) -0.018(3) 0.041(3)
C4 0.060(3) -0.019(3) -0.018(3) 0.057(3) -0.004(3) 0.063(4)
C5 0.050(3) -0.023(3) -0.002(3) 0.093(4) 0.010(3) 0.047(4)
C6 0.047(3) -0.011(3) -0.006(3) 0.099(4) -0.009(3) 0.053(4)
C7 0.047(3) 0.000(4) 0.002(3) 0.106(5) -0.008(4) 0.059(4)
C8 0.051(3) 0.008(3) 0.009(3) 0.091(4) -0.010(4) 0.057(4)
C9 0.047(3) 0.021(3) -0.002(3) 0.084(4) 0.014(3) 0.057(4)
C10 0.057(3) 0.014(3) -0.001(3) 0.051(3) 0.003(3) 0.054(4)
C11 0.044(3) 0.007(3) -0.002(3) 0.041(3) -0.005(3) 0.048(4)
C12 0.040(3) 0.001(3) -0.001(3) 0.047(3) 0.006(3) 0.034(3)
C31 0.070(4) -0.005(3) 0.013(3) 0.061(4) 0.008(3) 0.040(4)
C32 0.089(4) -0.001(3) 0.005(3) 0.057(4) -0.003(3) 0.030(3)

loop_
_atom_site_label
_atom_site_fract_x
_atom_site_fract_y
_atom_site_fract_z
_atom_site_U_iso_or_equiv
_atom_site_thermal_displace_type
_atom_site_calc_flag
Na1 1 -0.2791(2) 0.2500 0.042(2) Uani d
Na2 1 -0.1209(3) -0.2500 0.043(2) Uani d
O21 0.99710(7) -0.3065(3) -0.0574(4) 0.042(2) Uani d
O22 1.03039(7) -0.0811(3) 0.1594(4) 0.044(2) Uani d
O23 1.03606(6) -0.4584(3) 0.1893(3) 0.046(2) Uani d
P 1.07545(3) -0.2379(1) -0.1391(1) 0.0292(8) Uani d
O1 1.05532(6) -0.1115(3) -0.1422(3) 0.031(2) Uani d
O2 1.05985(6) -0.3687(3) -0.0869(4) 0.037(2) Uani d
O3 1.08912(7) -0.2671(3) -0.3048(3) 0.038(2) Uani d
C1 1.1091(1) -0.2060(4) -0.0257(5) 0.032(3) Uani d
C2 1.1292(1) -0.0909(4) -0.0942(5) 0.038(3) Uani d
C3 1.1512(1) -0.0235(5) 0.0166(6) 0.048(3) Uani d
C4 1.1780(1) 0.0503(5) -0.0582(6) 0.060(4) Uani d
C5 1.2013(1) -0.0471(6) -0.1264(6) 0.060(4) Uani d
C6 1.2198(1) -0.1306(6) -0.0142(7) 0.063(4) Uani d
C7 1.2363(1) -0.2577(6) -0.0795(7) 0.067(4) Uani d
C8 1.2151(1) -0.3716(6) -0.1360(6) 0.064(4) Uani d
C9 1.1966(1) -0.4431(6) -0.0134(6) 0.061(4) Uani d
C10 1.1675(1) -0.5146(5) -0.0670(6) 0.054(3) Uani d
C11 1.1425(1) -0.4138(5) -0.1157(6) 0.044(3) Uani d
C12 1.1272(1) -0.3380(5) 0.0156(6) 0.040(3) Uani d
C31 1.0787(1) -0.2039(5) -0.4392(6) 0.056(4) Uani d
C32 1.0921(1) -0.2699(5) -0.5737(6) 0.053(4) Uani d
H211 1.0184(9) -0.330(4) -0.067(5) 0.0760 Uiso d
H212 0.9874(9) -0.374(4) -0.092(5) 0.0760 Uiso d
H221 1.0410(8) -0.037(4) 0.218(5) 0.0760 Uiso d
H222 1.0392(8) -0.088(4) 0.090(5) 0.0760 Uiso d
H231 1.0457(8) -0.502(4) 0.236(5) 0.0760 Uiso d
H232 1.0473(9) -0.438(4) 0.114(5) 0.0760 Uiso d
H321 1.083(1) -0.234(4) -0.679(5) 0.0760 Uiso d
H322 1.0862(9) -0.348(5) -0.563(5) 0.0760 Uiso d
H323 1.1155(9) -0.262(4) -0.569(5) 0.0760 Uiso d
H11 1.1001 -0.1708 0.0641 0.0443 Uiso calc
H21 1.1409 -0.1311 -0.1761 0.0490 Uiso calc
H22 1.1163 -0.0208 -0.1354 0.0490 Uiso calc
H31 1.1404 0.0438 0.0735 0.0672 Uiso calc
H32 1.1591 -0.0933 0.0811 0.0672 Uiso calc
H41 1.1707 0.1093 -0.1361 0.0737 Uiso calc
H42 1.1881 0.1051 0.0176 0.0737 Uiso calc
H51 1.1908 -0.1099 -0.1904 0.0795 Uiso calc
H52 1.2151 0.0079 -0.1850 0.0795 Uiso calc
H61 1.2347 -0.0704 0.0306 0.0826 Uiso calc
H62 1.2064 -0.1628 0.0641 0.0826 Uiso calc
H71 1.2483 -0.2260 -0.1633 0.0908 Uiso calc
H72 1.2493 -0.2940 -0.0033 0.0908 Uiso calc
H81 1.2013 -0.3316 -0.2056 0.0844 Uiso calc
H82 1.2270 -0.4406 -0.1832 0.0844 Uiso calc
H91 1.2088 -0.5115 0.0338 0.0816 Uiso calc
H92 1.1907 -0.3745 0.0604 0.0816 Uiso calc
H101 1.1726 -0.5710 -0.1512 0.0689 Uiso calc
H102 1.1599 -0.5691 0.0135 0.0689 Uiso calc
H111 1.1515 -0.3455 -0.1818 0.0569 Uiso calc
H112 1.1277 -0.4648 -0.1702 0.0569 Uiso calc
H121 1.1425 -0.3122 0.0861 0.0539 Uiso calc
H122 1.1134 -0.4014 0.0613 0.0539 Uiso calc
H311 1.0570 -0.2114 -0.4434 0.0739 Uiso calc
H312 1.0842 -0.1079 -0.4392 0.0739 Uiso calc

loop_
_geom_angle_atom_site_label_1
_geom_angle_atom_site_label_2
_geom_angle_atom_site_label_3
_geom_angle
_geom_angle_publ_flag
O1 P O2 114.4(2) yes
O1 P O3 110.2(2) yes
O1 P C1 110.7(2) yes
O2 P O3 107.7(2) yes
O2 P C1 110.2(2) yes
O3 P C1 103.0(2) yes
Na2 O1 P 121.8(2) no
P O3 C31 124.7(3) yes
P C1 C2 112.0(3) yes
P C1 C12 114.4(3) yes
P C1 H11 100.2(3) no
C2 C1 C12 112.9(4) yes
C2 C1 H11 108.1(4) no
C12 C1 H11 108.3(4) no
C1 C2 C3 114.9(4) yes
C1 C2 H21 108.1(4) no
C1 C2 H22 108.5(4) no
C3 C2 H21 108.2(4) no
C3 C2 H22 108.7(4) no
H21 C2 H22 108.3(5) no
C2 C3 C4 114.4(4) yes
C2 C3 H31 108.2(4) no
C2 C3 H32 108.5(4) no
C4 C3 H31 107.4(4) no
C4 C3 H32 107.9(4) no
H31 C3 H32 110.5(5) no
C3 C4 C5 114.0(4) yes
C3 C4 H41 109.5(4) no
C3 C4 H42 108.3(5) no
C5 C4 H41 108.1(5) no
C5 C4 H42 107.5(4) no
H41 C4 H42 109.4(5) no
C4 C5 C6 115.7(4) yes
C4 C5 H51 107.6(4) no
C4 C5 H52 107.6(5) no
C6 C5 H51 108.3(5) no
C6 C5 H52 107.8(4) no
H51 C5 H52 109.9(5) no
C5 C6 C7 115.6(5) yes
C5 C6 H61 108.4(5) no
C5 C6 H62 108.0(4) no
C7 C6 H61 108.4(5) no
C7 C6 H62 107.7(5) no
H61 C6 H62 108.5(6) no
C6 C7 C8 114.0(4) yes
C6 C7 H71 107.2(5) no
C6 C7 H72 108.2(5) no
C8 C7 H71 108.3(5) no
C8 C7 H72 109.7(5) no
H71 C7 H72 109.3(5) no
C7 C8 C9 115.0(5) yes
C7 C8 H81 108.3(5) no
C7 C8 H82 108.1(5) no
C9 C8 H81 107.5(4) no
C9 C8 H82 107.1(5) no
H81 C8 H82 111.0(6) no
C8 C9 C10 115.7(5) yes
C8 C9 H91 108.8(4) no
C8 C9 H92 108.3(5) no
C10 C9 H91 107.4(5) no
C10 C9 H92 107.1(4) no
H91 C9 H92 109.4(5) no
C9 C10 C11 113.8(4) yes
C9 C10 H101 107.4(4) no
C9 C10 H102 108.1(5) no
C11 C10 H101 108.4(4) no
C11 C10 H102 108.2(4) no
H101 C10 H102 110.9(5) no
C10 C11 C12 114.0(4) yes
C10 C11 H111 108.1(4) no
C10 C11 H112 108.0(4) no
C12 C11 H111 108.3(4) no
C12 C11 H112 109.2(4) no
H111 C11 H112 109.2(5) no
C1 C12 C11 116.2(4) yes
C1 C12 H121 107.7(4) no
C1 C12 H122 107.3(4) no
C11 C12 H121 108.1(4) no
C11 C12 H122 107.3(4) no
H121 C12 H122 110.1(5) no
O3 C31 C32 111.3(4) yes
O3 C31 H311 108.8(5) no
O3 C31 H312 109.7(5) no
C32 C31 H311 109.7(5) no
C32 C31 H312 108.5(5) no
H311 C31 H312 108.8(5) no
C31 C32 H321 113(2) no
C31 C32 H322 98(3) no
C31 C32 H323 109(2) no
H321 C32 H322 105(3) no
H321 C32 H323 113(3) no
H322 C32 H323 114(3) no

loop_
_geom_bond_atom_site_label_1
_geom_bond_atom_site_label_2
_geom_bond_distance
_geom_bond_publ_flag
O21 H211 0.96(4) no
O21 H212 0.84(4) no
O22 H221 0.84(4) no
O22 H222 0.72(4) no
O23 H231 0.74(4) no
O23 H232 0.84(4) no
P O1 1.500(3) yes
P O2 1.501(3) yes
P O3 1.598(3) yes
P C1 1.809(5) yes
O3 C31 1.404(6) yes
C1 C2 1.535(6) yes
C1 C12 1.537(6) yes
C1 H11 0.946(5) no
C2 C3 1.515(7) yes
C2 H21 0.964(5) no
C2 H22 0.950(4) no
C3 C4 1.518(7) yes
C3 H31 0.944(5) no
C3 H32 0.943(5) no
C4 C5 1.510(7) yes
C4 H41 0.944(5) no
C4 H42 0.958(5) no
C5 C6 1.509(8) yes
C5 H51 0.943(5) no
C5 H52 0.953(5) no
C6 C7 1.528(8) yes
C6 H61 0.955(6) no
C6 H62 0.957(6) no
C7 C8 1.517(8) yes
C7 H71 0.955(6) no
C7 H72 0.948(6) no
C8 C9 1.514(8) yes
C8 H81 0.943(5) no
C8 H82 0.939(6) no
C9 C10 1.524(7) yes
C9 H91 0.943(5) no
C9 H92 0.958(5) no
C10 C11 1.521(7) yes
C10 H101 0.944(5) no
C10 H102 0.939(5) no
C11 C12 1.520(7) yes
C11 H111 0.959(5) no
C11 H112 0.944(5) no
C12 H121 0.945(5) no
C12 H122 0.948(5) no
C31 C32 1.465(8) yes
C31 H311 0.956(5) no
C31 H312 0.952(5) no
C32 H321 1.07(5) no
C32 H322 0.81(4) no
C32 H323 1.03(4) no

loop_
_geom_contact_atom_site_label_1
_geom_contact_atom_site_label_2
_geom_contact_distance
_geom_contact_site_symmetry_2
_geom_contact_publ_flag
Na1 O21 2.718(3) . yes
Na1 O22 2.453(3) . yes
Na1 O23 2.395(3) . yes
Na2 O21 2.459(3) . yes
Na2 O22 2.481(3) 3_554 yes
Na2 O1 2.606(3) . yes
O1 O22 2.765(4) 3_554 no
O1 O22 2.882(4) 1_555 no
O2 O21 2.827(4) 1_555 no
O2 O23 2.776(4) 3_544 no
O2 O23 2.778(4) 1_555 no
O21 O22 3.230(5) 1_555 no
O21 O23 3.121(4) 1_555 no
O21 O23 2.922(4) 5_745 no
O22 O22 3.105(5) 7_755 no
C1 C32 4.088(7) 1_554 no
C4 C10 4.198(7) 1_565 no
C4 C7 4.191(7) 2_755 no
C5 C7 3.919(8) 2_755 no
C5 C8 4.035(7) 2_755 no
C6 C7 4.100(8) 2_755 no
C6 C8 3.931(7) 2_755 no
C6 C9 4.082(7) 2_755 no
C8 C9 3.849(8) 3_544 no
C9 C10 4.145(7) 3_545 no
C10 C11 4.171(7) 3_545 no
C10 C32 3.898(7) 3_545 no
C11 C12 4.076(7) 3_544 no
C11 C32 3.771(7) 3_545 no
C12 C32 3.978(7) 1_556 no
C12 C32 4.138(7) 3_545 no

loop_
_geom_torsion_atom_site_label_1
_geom_torsion_atom_site_label_2
_geom_torsion_atom_site_label_3
_geom_torsion_atom_site_label_4
_geom_torsion
_geom_torsion_publ_flag
O1 P O3 C31 -13.1(4) no
O2 P O3 C31 112.3(4) no
C1 P O3 C31 -131.3(4) no
O1 P C1 C2 -63.8(3) no
O1 P C1 C12 166.2(3) no
O2 P C1 C2 168.7(3) no
O2 P C1 C12 38.7(4) no
O3 P C1 C2 54.1(3) no
O3 P C1 C12 -76.0(4) no
P O3 C31 C32 -170.1(3) no
P C1 C2 C3 159.7(3) no
P C1 C12 C11 66.9(5) no
C12 C1 C2 C3 -69.5(5) no
C2 C1 C12 C11 -62.7(5) no
C1 C2 C3 C4 159.5(4) no
C2 C3 C4 C5 -72.1(5) no
C3 C4 C5 C6 -69.4(6) no
C4 C5 C6 C7 162.6(4) no
C5 C6 C7 C8 -65.7(7) no
C6 C7 C8 C9 -66.4(6) no
C7 C8 C9 C10 157.6(5) no
C8 C9 C10 C11 -70.3(6) no
C9 C10 C11 C12 -73.0(5) no
C10 C11 C12 C1 162.4(4) no
